data_4337279
loop_
_publ_author_name
'Costes, Jean-Pierre'
'Duhayon, Carine'
'Vendier, Laure'

_publ_section_title
;
 Synthesis, structural characterization, and magnetic properties of a
 copper-gadolinium complex derived from a hydroxybenzohydrazide ligand.
;
_journal_issue 4
_journal_name_full 'Inorganic chemistry'
_journal_page_first 2181
_journal_page_last 2187
_journal_paper_doi 10.1021/ic4027283
_journal_volume 53
_journal_year 2014
_chemical_absolute_configuration ad
_chemical_formula_moiety 'C60 H48 Cu4 N8 O16'
_chemical_formula_sum 'C60 H48 Cu4 N8 O16'
_chemical_formula_weight 1391.27
_space_group_IT_number 81
_symmetry_cell_setting tetragonal
_symmetry_space_group_name_Hall 'P -4'
_symmetry_space_group_name_H-M 'P -4'
_atom_sites_solution_hydrogens difmap
_atom_sites_solution_primary direct
_cell_angle_alpha 90
_cell_angle_beta 90
_cell_angle_gamma 90
_cell_formula_units_Z 2
_cell_length_a 16.8827(3)
_cell_length_b 16.8827(3)
_cell_length_c 12.6346(2)
_cell_measurement_reflns_used 13374
_cell_measurement_temperature 100
_cell_measurement_theta_max 61
_cell_measurement_theta_min 4
_cell_volume 3601.18(11)
_computing_cell_refinement 'CrysAlis, (Oxford Diffraction, 2002)'
_computing_data_collection 'Gemini, (Oxford Diffraction, 2006)'
_computing_data_reduction 'CrysAlis, (Oxford Diffraction, 2002)'
_computing_molecular_graphics 'CAMERON (Watkin et al., 1996)'
_computing_publication_material 'CRYSTALS (Betteridge et al., 2003)'
_computing_structure_refinement 'CRYSTALS (Betteridge et al., 2003)'
_computing_structure_solution 'SIR92 (Altomare et al., 1994)'
_diffrn_ambient_temperature 100
_diffrn_measured_fraction_theta_full 0.998
_diffrn_measured_fraction_theta_max 0.998
_diffrn_measurement_device Area
_diffrn_measurement_device_type 'Oxford Diffraction Gemini'
_diffrn_measurement_method '\f & \w scans'
_diffrn_radiation_monochromator graphite
_diffrn_radiation_type 'Cu K\a'
_diffrn_radiation_wavelength 1.54180
_diffrn_reflns_av_R_equivalents 0.038
_diffrn_reflns_limit_h_max 19
_diffrn_reflns_limit_h_min -19
_diffrn_reflns_limit_k_max 19
_diffrn_reflns_limit_k_min -18
_diffrn_reflns_limit_l_max 14
_diffrn_reflns_limit_l_min -13
_diffrn_reflns_number 27154
_diffrn_reflns_theta_full 60.602
_diffrn_reflns_theta_max 60.602
_diffrn_reflns_theta_min 3.498
_diffrn_standards_number 0
_exptl_absorpt_coefficient_mu 1.863
_exptl_absorpt_correction_T_max 0.95
_exptl_absorpt_correction_T_min 0.85
_exptl_absorpt_correction_type multi-scan
_exptl_absorpt_process_details 'CrysAlis, (Oxford Diffraction, 2002)'
_exptl_crystal_colour green
_exptl_crystal_density_diffrn 1.283
_exptl_crystal_density_method 'not measured'
_exptl_crystal_description needle
_exptl_crystal_F_000 1416
_exptl_crystal_size_max 0.250
_exptl_crystal_size_mid 0.030
_exptl_crystal_size_min 0.030
_refine_diff_density_max 1.05
_refine_diff_density_min -0.44
_refine_ls_abs_structure_details 'Flack (1983), 2557 Friedel-pairs'
_refine_ls_abs_structure_Flack 0.00(5)
_refine_ls_extinction_method None
_refine_ls_goodness_of_fit_ref 0.9937
_refine_ls_hydrogen_treatment constr
_refine_ls_matrix_type full
_refine_ls_number_parameters 296
_refine_ls_number_reflns 4856
_refine_ls_number_restraints 0
_refine_ls_R_factor_all 0.0783
_refine_ls_R_factor_gt 0.0748
_refine_ls_shift/su_max 0.0005241
_refine_ls_shift/su_mean 0.0000228
_refine_ls_structure_factor_coef F
_refine_ls_weighting_details
;
 Method, part 1, Chebychev polynomial, (Watkin, 1994, Prince, 1982) 
 [weight] = 1.0/[A~0~*T~0~(x)+A~1~*T~1~(x) ... +A~n-1~]*T~n-1~(x)] 
 where A~i~ are the Chebychev coefficients listed below and x= Fcalc/Fmax 
 Method = Robust Weighting (Prince, 1982) 
 W = [weight] * [1-(deltaF/6*sigmaF)^2^]^2^ 
 A~i~ are: 
 19.3 7.36 16.1 3.31 
;
_refine_ls_weighting_scheme calc
_refine_ls_wR_factor_all 0.0915
_refine_ls_wR_factor_gt 0.0863
_refine_ls_wR_factor_ref 0.0853
_reflns_limit_h_max 19
_reflns_limit_h_min -18
_reflns_limit_k_max 19
_reflns_limit_k_min 0
_reflns_limit_l_max 14
_reflns_limit_l_min 0
_reflns_number_gt 5028
_reflns_number_total 5425
_reflns_threshold_expression I>2.0\s(I)
_oxford_refine_ls_r_factor_ref 0.0735
_oxford_reflns_number_all 5395
_oxford_reflns_threshold_expression_ref I>3.0\s(I)
_cod_data_source_file ic4027283_si_002.cif
_cod_data_source_block 2
_cod_original_cell_volume 3601.20(10)
_cod_original_sg_symbol_Hall 'P -4 '
_cod_original_sg_symbol_H-M 'P -4 '
_cod_database_code 4337279

loop_
_symmetry_equiv_pos_as_xyz
x,y,z
y,-x,-z
-x,-y,z
-y,x,-z

loop_
_atom_site_label
_atom_site_type_symbol
_atom_site_fract_x
_atom_site_fract_y
_atom_site_fract_z
_atom_site_U_iso_or_equiv
_atom_site_occupancy
_atom_site_adp_type
_atom_site_refinement_flags_posn
Cu1 Cu 0.90366(5) 0.97722(5) 0.90995(6) 0.0478 1.0000 Uani .
Cu2 Cu 0.52688(5) 0.59525(5) 0.59140(7) 0.0498 1.0000 Uani .
C1 C 0.9500(4) 1.1442(4) 0.8739(5) 0.0526 1.0000 Uani .
C2 C 0.9721(4) 1.2187(4) 0.9111(6) 0.0632 1.0000 Uani .
C3 C 0.9706(5) 1.2855(4) 0.8495(5) 0.0708 1.0000 Uani .
C4 C 0.9514(5) 1.2792(4) 0.7408(6) 0.0693 1.0000 Uani .
C5 C 0.9300(5) 1.2076(4) 0.7002(5) 0.0605 1.0000 Uani .
C6 C 0.9281(4) 1.1379(4) 0.7659(5) 0.0544 1.0000 Uani .
C7 C 0.9065(4) 1.0647(4) 0.7136(5) 0.0520 1.0000 Uani .
C8 C 0.8668(4) 0.8716(4) 0.7619(4) 0.0548 1.0000 Uani .
C9 C 0.8342(7) 0.8021(6) 0.7076(7) 0.0516 0.5000 Uani G
C10 C 0.8144(9) 0.7371(7) 0.7701(7) 0.0806 0.5000 Uani G
C11 C 0.7872(10) 0.6675(6) 0.7228(9) 0.0906 0.5000 Uani G
C12 C 0.7798(12) 0.6630(7) 0.6131(9) 0.1206 0.5000 Uani G
C13 C 0.7996(11) 0.7280(7) 0.5507(7) 0.1023 0.5000 Uani G
C14 C 0.8268(8) 0.7975(6) 0.5979(7) 0.0640 0.5000 Uani G
C15 C 1.0180(3) 1.2926(3) 1.0639(3) 0.0712 0.5000 Uani .
C21 C 0.6565(4) 0.4786(4) 0.6211(4) 0.0512 1.0000 Uani .
C22 C 0.7120(4) 0.4256(4) 0.5802(5) 0.0604 1.0000 Uani .
C23 C 0.7712(5) 0.3939(5) 0.6407(6) 0.0716 1.0000 Uani .
C24 C 0.7799(6) 0.4142(6) 0.7469(6) 0.0883 1.0000 Uani .
C25 C 0.7243(5) 0.4652(5) 0.7903(5) 0.0680 1.0000 Uani .
C26 C 0.6633(4) 0.4973(4) 0.7316(5) 0.0550 1.0000 Uani .
C27 C 0.6071(4) 0.5471(4) 0.7829(5) 0.0541 1.0000 Uani .
C28 C 0.4468(4) 0.6682(4) 0.7445(5) 0.0580 1.0000 Uani .
C29 C 0.3891(15) 0.7194(18) 0.8010(13) 0.0620 0.5000 Uani G
C30 C 0.3395(17) 0.769(2) 0.7430(10) 0.0802 0.5000 Uani G
C31 C 0.2809(13) 0.8122(15) 0.7943(12) 0.0884 0.5000 Uani G
C32 C 0.2718(9) 0.8061(10) 0.9036(12) 0.0970 0.5000 Uani G
C33 C 0.3213(9) 0.7567(9) 0.9616(10) 0.0768 0.5000 Uani G
C34 C 0.3800(10) 0.7133(11) 0.9103(13) 0.0827 0.5000 Uani G
C35 C 0.7806(3) 0.4047(3) 0.4091(3) 0.1181 0.5000 Uani .
C90 C 0.8614(7) 0.7887(6) 0.7080(8) 0.0516 0.5000 Uani G
C100 C 0.8448(9) 0.7225(7) 0.7698(7) 0.0806 0.5000 Uani G
C110 C 0.8326(10) 0.6491(6) 0.7219(9) 0.0906 0.5000 Uani G
C120 C 0.8371(12) 0.6419(6) 0.6122(9) 0.1206 0.5000 Uani G
C130 C 0.8538(11) 0.7080(7) 0.5504(7) 0.1023 0.5000 Uani G
C140 C 0.8659(8) 0.7814(6) 0.5983(7) 0.0640 0.5000 Uani G
C150 C 0.9880(3) 1.2916(3) 1.0774(3) 0.0712 0.5000 Uani .
C290 C 0.3826(14) 0.7091(18) 0.8078(13) 0.0620 0.5000 Uani G
C300 C 0.3339(16) 0.761(2) 0.7528(11) 0.0802 0.5000 Uani G
C310 C 0.2680(13) 0.7941(15) 0.8024(12) 0.0884 0.5000 Uani G
C320 C 0.2509(9) 0.7746(10) 0.9071(12) 0.0970 0.5000 Uani G
C330 C 0.2996(9) 0.7223(9) 0.9620(10) 0.0768 0.5000 Uani G
C340 C 0.3654(10) 0.6896(11) 0.9124(13) 0.0827 0.5000 Uani G
C350 C 0.7637(3) 0.3787(3) 0.4153(3) 0.1181 0.5000 Uani .
N1 N 0.8971(3) 0.9989(3) 0.7618(4) 0.0488 1.0000 Uani .
N2 N 0.8795(4) 0.9328(4) 0.6997(4) 0.0576 1.0000 Uani .
N21 N 0.5495(3) 0.5865(3) 0.7393(4) 0.0504 1.0000 Uani .
N22 N 0.4987(4) 0.6287(4) 0.8023(4) 0.0579 1.0000 Uani .
O1 O 0.9503(3) 1.0818(3) 0.9399(3) 0.0495 1.0000 Uani .
O2 O 1.0008(3) 1.2183(3) 1.0156(3) 0.0626 0.5000 Uani .
O3 O 0.8708(3) 0.8724(3) 0.8627(3) 0.0574 1.0000 Uani .
O4 O 0.8479(8) 0.8529(9) 0.5364(10) 0.0806 0.5000 Uani .
O20 O 0.9888(3) 1.2170(3) 1.0169(3) 0.0626 0.5000 Uani .
O21 O 0.5982(3) 0.5067(3) 0.5588(3) 0.0545 1.0000 Uani .
O22 O 0.7027(3) 0.4103(3) 0.4718(3) 0.0533 0.5000 Uani .
O23 O 0.4471(3) 0.6694(3) 0.6432(3) 0.0541 1.0000 Uani .
O24 O 0.4313(8) 0.6705(9) 0.9756(9) 0.0739 0.5000 Uani .
O40 O 0.8824(8) 0.8453(9) 0.5310(10) 0.0806 0.5000 Uani .
O220 O 0.6971(3) 0.3998(3) 0.4744(3) 0.0533 0.5000 Uani .
O240 O 0.4098(8) 0.6400(9) 0.9682(10) 0.0739 0.5000 Uani .
H31 H 0.9821 1.3348 0.8783 0.0846 1.0000 Uiso R
H41 H 0.9532 1.3231 0.6969 0.0825 1.0000 Uiso R
H51 H 0.9170 1.2045 0.6291 0.0719 1.0000 Uiso R
H71 H 0.8995 1.0650 0.6401 0.0623 1.0000 Uiso R
H101 H 0.8189 0.7401 0.8432 0.0971 0.5000 Uiso .
H111 H 0.7734 0.6240 0.7640 0.1089 0.5000 Uiso .
H121 H 0.7614 0.6166 0.5817 0.1449 0.5000 Uiso .
H131 H 0.7941 0.7246 0.4776 0.1229 0.5000 Uiso .
H153 H 0.9779 1.3268 1.0936 0.1072 0.5000 Uiso .
H231 H 0.8069 0.3587 0.6107 0.0860 1.0000 Uiso R
H241 H 0.8219 0.3939 0.7866 0.1049 1.0000 Uiso R
H251 H 0.7279 0.4780 0.8619 0.0816 1.0000 Uiso R
H271 H 0.6123 0.5523 0.8548 0.0640 1.0000 Uiso R
H301 H 0.3465 0.7743 0.6697 0.0949 0.5000 Uiso .
H311 H 0.2477 0.8456 0.7555 0.1051 0.5000 Uiso .
H321 H 0.2324 0.8349 0.9377 0.1150 0.5000 Uiso .
H331 H 0.3150 0.7520 1.0340 0.0909 0.5000 Uiso .
H351 H 0.7646 0.3998 0.3275 0.1771 0.5000 Uiso .
H352 H 0.8132 0.4579 0.4254 0.1770 0.5000 Uiso .
H353 H 0.8110 0.3526 0.4371 0.1771 0.5000 Uiso .
H1001 H 0.8418 0.7271 0.8431 0.0972 0.5000 Uiso .
H1101 H 0.8214 0.6049 0.7630 0.1090 0.5000 Uiso .
H1201 H 0.8289 0.5929 0.5802 0.1450 0.5000 Uiso .
H1301 H 0.8568 0.7033 0.4773 0.1231 0.5000 Uiso .
H3001 H 0.3445 0.7731 0.6822 0.0949 0.5000 Uiso .
H3101 H 0.2351 0.8285 0.7658 0.1049 0.5000 Uiso .
H3201 H 0.2074 0.7971 0.9408 0.1152 0.5000 Uiso .
H3301 H 0.2875 0.7090 1.0315 0.0909 0.5000 Uiso .
H3501 H 0.7510 0.3811 0.3407 0.1770 0.5000 Uiso .
H3502 H 0.8068 0.4151 0.4308 0.1770 0.5000 Uiso .
H3503 H 0.7795 0.3249 0.4336 0.1770 0.5000 Uiso .
H4 H 0.8754 0.8933 0.5400 0.1211 1.0000 Uiso R
H24 H 0.4572 0.6288 0.9689 0.1090 1.0000 Uiso R
H151 H 1.0531 1.2817 1.1187 0.0858 0.5000 Uiso .
H152 H 1.0436 1.3226 1.0124 0.0858 0.5000 Uiso .
H1501 H 1.0004 1.2812 1.1477 0.0855 0.5000 Uiso .
H1502 H 1.0253 1.3263 1.0490 0.0855 0.5000 Uiso .
H1503 H 0.9380 1.3144 1.0734 0.0855 0.5000 Uiso .

loop_
_atom_site_aniso_label
_atom_site_aniso_U_11
_atom_site_aniso_U_22
_atom_site_aniso_U_33
_atom_site_aniso_U_23
_atom_site_aniso_U_13
_atom_site_aniso_U_12
Cu1 0.0564(5) 0.0643(5) 0.0227(4) 0.0006(4) -0.0020(4) -0.0039(4)
Cu2 0.0647(5) 0.0634(5) 0.0213(4) -0.0012(4) -0.0033(4) 0.0029(4)
C1 0.076(4) 0.051(3) 0.030(3) 0.007(2) 0.000(3) 0.002(3)
C2 0.082(4) 0.070(4) 0.037(3) 0.000(3) 0.011(3) 0.008(3)
C3 0.112(6) 0.055(4) 0.045(4) -0.002(3) 0.006(4) 0.002(4)
C4 0.094(5) 0.054(4) 0.060(4) 0.019(3) -0.003(4) 0.009(3)
C5 0.083(4) 0.068(4) 0.030(3) 0.016(3) -0.006(3) 0.002(3)
C6 0.073(4) 0.060(4) 0.030(3) 0.009(3) -0.002(3) 0.013(3)
C7 0.057(3) 0.068(4) 0.031(3) -0.003(3) -0.005(2) 0.002(3)
C8 0.079(3) 0.059(2) 0.0256(14) -0.0083(14) -0.007(2) -0.023(2)
C9 0.076(3) 0.056(2) 0.0224(14) -0.0083(14) -0.007(2) -0.023(2)
C10 0.105(3) 0.085(2) 0.0514(14) -0.0083(14) -0.007(2) -0.023(2)
C11 0.115(3) 0.095(2) 0.0614(14) -0.0083(14) -0.007(2) -0.023(2)
C12 0.145(3) 0.125(2) 0.0914(14) -0.0083(14) -0.007(2) -0.023(2)
C13 0.127(3) 0.107(2) 0.0731(14) -0.0083(14) -0.007(2) -0.023(2)
C14 0.089(3) 0.068(2) 0.0348(14) -0.0083(14) -0.007(2) -0.023(2)
C15 0.097(3) 0.074(2) 0.043(2) -0.0032(17) -0.001(2) -0.002(2)
C21 0.068(4) 0.059(4) 0.027(3) 0.003(2) -0.002(2) 0.003(3)
C22 0.067(4) 0.080(4) 0.034(3) -0.016(3) -0.001(3) 0.008(3)
C23 0.085(5) 0.087(5) 0.043(4) -0.014(4) -0.009(3) 0.027(4)
C24 0.098(6) 0.126(7) 0.041(4) -0.017(4) -0.023(4) 0.049(5)
C25 0.101(5) 0.073(4) 0.031(3) -0.012(3) -0.007(3) 0.013(4)
C26 0.069(4) 0.066(4) 0.030(3) -0.002(3) -0.004(3) 0.004(3)
C27 0.065(4) 0.072(4) 0.026(3) -0.005(3) -0.007(3) 0.004(3)
C28 0.075(4) 0.069(4) 0.030(3) -0.001(3) -0.006(3) 0.016(3)
C29 0.064(4) 0.101(6) 0.0211(14) -0.005(3) -0.0032(19) 0.029(4)
C30 0.082(4) 0.119(6) 0.0393(14) -0.005(3) -0.0032(19) 0.029(4)
C31 0.090(4) 0.127(6) 0.0475(14) -0.005(3) -0.0032(19) 0.029(4)
C32 0.099(4) 0.136(6) 0.0561(14) -0.005(3) -0.0032(19) 0.029(4)
C33 0.079(4) 0.116(6) 0.0360(14) -0.005(3) -0.0032(19) 0.029(4)
C34 0.085(4) 0.122(6) 0.0418(14) -0.005(3) -0.0032(19) 0.029(4)
C35 0.133(3) 0.134(3) 0.0869(19) -0.0128(17) 0.0007(17) 0.009(2)
C90 0.076(3) 0.056(2) 0.0224(14) -0.0083(14) -0.007(2) -0.023(2)
C100 0.105(3) 0.085(2) 0.0514(14) -0.0083(14) -0.007(2) -0.023(2)
C110 0.115(3) 0.095(2) 0.0614(14) -0.0083(14) -0.007(2) -0.023(2)
C120 0.145(3) 0.125(2) 0.0914(14) -0.0083(14) -0.007(2) -0.023(2)
C130 0.127(3) 0.107(2) 0.0731(14) -0.0083(14) -0.007(2) -0.023(2)
C140 0.089(3) 0.068(2) 0.0348(14) -0.0083(14) -0.007(2) -0.023(2)
C150 0.097(3) 0.074(2) 0.043(2) -0.0032(17) -0.001(2) -0.002(2)
C290 0.064(4) 0.101(6) 0.0211(14) -0.005(3) -0.0032(19) 0.029(4)
C300 0.082(4) 0.119(6) 0.0393(14) -0.005(3) -0.0032(19) 0.029(4)
C310 0.090(4) 0.127(6) 0.0475(14) -0.005(3) -0.0032(19) 0.029(4)
C320 0.099(4) 0.136(6) 0.0561(14) -0.005(3) -0.0032(19) 0.029(4)
C330 0.079(4) 0.116(6) 0.0360(14) -0.005(3) -0.0032(19) 0.029(4)
C340 0.085(4) 0.122(6) 0.0418(14) -0.005(3) -0.0032(19) 0.029(4)
C350 0.133(3) 0.134(3) 0.0869(19) -0.0128(17) 0.0007(17) 0.009(2)
N1 0.055(3) 0.059(3) 0.033(2) -0.001(2) -0.004(2) -0.007(2)
N2 0.070(3) 0.076(4) 0.027(2) -0.005(2) 0.000(2) -0.016(3)
N21 0.062(3) 0.060(3) 0.030(2) 0.001(2) 0.001(2) 0.007(2)
N22 0.070(4) 0.075(4) 0.028(2) -0.004(2) -0.005(2) 0.014(3)
O1 0.068(3) 0.055(2) 0.0251(18) -0.0005(16) -0.0043(16) -0.0023(18)
O2 0.089(3) 0.065(2) 0.034(2) -0.0032(17) -0.001(2) -0.002(2)
O3 0.074(3) 0.068(3) 0.0308(18) -0.0054(19) 0.0044(18) -0.022(2)
O4 0.105(3) 0.085(2) 0.0514(14) -0.0083(14) -0.007(2) -0.023(2)
O20 0.089(3) 0.065(2) 0.034(2) -0.0032(17) -0.001(2) -0.002(2)
O21 0.068(3) 0.069(3) 0.0256(19) -0.0064(17) -0.0037(18) 0.004(2)
O22 0.068(3) 0.070(3) 0.0222(19) -0.0128(17) 0.0007(17) 0.009(2)
O23 0.069(3) 0.069(3) 0.0238(19) -0.0019(18) -0.0039(18) 0.009(2)
O24 0.076(4) 0.113(6) 0.0330(14) -0.005(3) -0.0032(19) 0.029(4)
O40 0.105(3) 0.085(2) 0.0514(14) -0.0083(14) -0.007(2) -0.023(2)
O220 0.068(3) 0.070(3) 0.0222(19) -0.0128(17) 0.0007(17) 0.009(2)
O240 0.076(4) 0.113(6) 0.0330(14) -0.005(3) -0.0032(19) 0.029(4)

loop_
_atom_type_symbol
_atom_type_scat_dispersion_real
_atom_type_scat_dispersion_imag
_atom_type_scat_Cromer_Mann_a1
_atom_type_scat_Cromer_Mann_b1
_atom_type_scat_Cromer_Mann_a2
_atom_type_scat_Cromer_Mann_b2
_atom_type_scat_Cromer_Mann_a3
_atom_type_scat_Cromer_Mann_b3
_atom_type_scat_Cromer_Mann_a4
_atom_type_scat_Cromer_Mann_b4
_atom_type_scat_Cromer_Mann_c
_atom_type_scat_source
C 0.0181 0.0091 2.3100 20.8439 1.0200 10.2075 1.5886 0.5687 0.8650 51.6512 0.2156 'International Tables Vol C 4.2.6.8 and 6.1.1.4'
H 0.0000 0.0000 0.4930 10.5109 0.3229 26.1257 0.1402 3.1424 0.0408 57.7998 0.0030 'International Tables Vol C 4.2.6.8 and 6.1.1.4'
Cu -1.9646 0.5888 13.3380 3.5828 7.1676 0.2470 5.6158 11.3966 1.6735 64.8126 1.1910 'International Tables Vol C 4.2.6.8 and 6.1.1.4'
N 0.0311 0.0180 12.2126 0.0057 3.1322 9.8933 2.0125 28.9975 1.1663 0.5826 -11.5290 'International Tables Vol C 4.2.6.8 and 6.1.1.4'
O 0.0492 0.0322 3.0485 13.2771 2.2868 5.7011 1.5463 0.3239 0.8670 32.9089 0.2508 'International Tables Vol C 4.2.6.8 and 6.1.1.4'

loop_
_geom_angle_atom_site_label_1
_geom_angle_site_symmetry_1
_geom_angle_atom_site_label_2
_geom_angle_atom_site_label_3
_geom_angle_site_symmetry_3
_geom_angle
_geom_angle_publ_flag
O2 4_757 Cu1 O20 4_757 4.995(10) yes
O2 4_757 Cu1 O1 3_775 145.98(13) yes
O20 4_757 Cu1 O1 3_775 143.79(13) yes
O2 4_757 Cu1 O1 4_757 75.92(16) yes
O20 4_757 Cu1 O1 4_757 74.68(16) yes
O1 3_775 Cu1 O1 4_757 70.36(15) yes
O2 4_757 Cu1 N1 . 108.44(19) yes
O20 4_757 Cu1 N1 . 109.55(19) yes
O1 3_775 Cu1 N1 . 105.18(19) yes
O1 4_757 Cu1 N1 . 175.4(2) yes
O2 4_757 Cu1 O1 . 97.13(19) yes
O20 4_757 Cu1 O1 . 101.87(19) yes
O1 3_775 Cu1 O1 . 86.49(17) yes
O1 4_757 Cu1 O1 . 88.40(18) yes
N1 . Cu1 O1 . 92.28(19) yes
O2 4_757 Cu1 O3 . 91.59(19) yes
O20 4_757 Cu1 O3 . 86.95(19) yes
O1 3_775 Cu1 O3 . 88.13(17) yes
O1 4_757 Cu1 O3 . 96.96(19) yes
N1 . Cu1 O3 . 81.8(2) yes
O1 . Cu1 O3 . 170.67(18) yes
O220 4_656 Cu2 O22 4_656 5.123(10) yes
O220 4_656 Cu2 O21 3_665 146.52(13) yes
O22 4_656 Cu2 O21 3_665 144.36(13) yes
O220 4_656 Cu2 O21 4_656 77.68(17) yes
O22 4_656 Cu2 O21 4_656 76.99(17) yes
O21 3_665 Cu2 O21 4_656 69.70(15) yes
O220 4_656 Cu2 N21 . 107.88(19) yes
O22 4_656 Cu2 N21 . 108.37(19) yes
O21 3_665 Cu2 N21 . 104.52(19) yes
O21 4_656 Cu2 N21 . 174.1(2) yes
O220 4_656 Cu2 O21 . 99.52(18) yes
O22 4_656 Cu2 O21 . 104.55(18) yes
O21 3_665 Cu2 O21 . 87.85(18) yes
O21 4_656 Cu2 O21 . 89.61(19) yes
N21 . Cu2 O21 . 91.35(19) yes
O220 4_656 Cu2 O23 . 90.77(18) yes
O22 4_656 Cu2 O23 . 85.81(18) yes
O21 3_665 Cu2 O23 . 85.53(16) yes
O21 4_656 Cu2 O23 . 96.21(18) yes
N21 . Cu2 O23 . 81.9(2) yes
O21 . Cu2 O23 . 169.07(19) yes
C2 . C1 C6 . 117.5(6) yes
C2 . C1 O1 . 119.9(6) yes
C6 . C1 O1 . 122.7(6) yes
C1 . C2 C3 . 123.2(6) yes
C1 . C2 O2 . 113.8(5) yes
C3 . C2 O2 . 122.9(6) yes
C1 . C2 O20 . 111.4(5) yes
C3 . C2 O20 . 125.2(6) yes
C2 . C3 C4 . 119.6(7) yes
C2 . C3 H31 . 120.8 no
C4 . C3 H31 . 119.6 no
C3 . C4 C5 . 119.5(6) yes
C3 . C4 H41 . 120.9 no
C5 . C4 H41 . 119.5 no
C4 . C5 C6 . 120.9(6) yes
C4 . C5 H51 . 118.7 no
C6 . C5 H51 . 120.4 no
C5 . C6 C1 . 119.2(6) yes
C5 . C6 C7 . 116.2(5) yes
C1 . C6 C7 . 124.6(6) yes
C6 . C7 N1 . 123.8(5) yes
C6 . C7 H71 . 118.6 no
N1 . C7 H71 . 117.6 no
C9 . C8 N2 . 114.3(6) yes
C90 . C8 N2 . 117.0(6) yes
C9 . C8 O3 . 119.7(6) yes
C90 . C8 O3 . 116.7(6) yes
N2 . C8 O3 . 125.3(5) yes
C8 . C9 C10 . 117.1(7) yes
C8 . C9 C14 . 122.9(7) yes
C10 . C9 C14 . 119.912 yes
C9 . C10 C11 . 119.977 yes
C9 . C10 H101 . 120.1 no
C11 . C10 H101 . 119.9 no
C10 . C11 C12 . 120.112 yes
C10 . C11 H111 . 120.5 no
C12 . C11 H111 . 119.4 no
C11 . C12 C13 . 119.911 yes
C11 . C12 H121 . 120.1 no
C13 . C12 H121 . 120.0 no
C12 . C13 C14 . 119.979 yes
C12 . C13 H131 . 119.4 no
C14 . C13 H131 . 120.6 no
C13 . C14 C9 . 120.110 yes
C13 . C14 O4 . 116.9(8) yes
C9 . C14 O4 . 122.9(8) yes
O2 . C15 H153 . 123.4 no
O2 . C15 H151 . 105.9 no
H153 . C15 H151 . 105.9 no
O2 . C15 H152 . 105.9 no
H153 . C15 H152 . 105.8 no
H151 . C15 H152 . 109.4 no
C22 . C21 C26 . 116.5(6) yes
C22 . C21 O21 . 120.0(5) yes
C26 . C21 O21 . 123.4(6) yes
C21 . C22 C23 . 122.4(6) yes
C21 . C22 O22 . 113.9(6) yes
C23 . C22 O22 . 123.7(6) yes
C21 . C22 O220 . 115.0(6) yes
C23 . C22 O220 . 122.2(6) yes
C22 . C23 C24 . 121.3(7) yes
C22 . C23 H231 . 119.8 no
C24 . C23 H231 . 118.9 no
C23 . C24 C25 . 117.5(7) yes
C23 . C24 H241 . 120.5 no
C25 . C24 H241 . 122.0 no
C24 . C25 C26 . 122.4(6) yes
C24 . C25 H251 . 119.0 no
C26 . C25 H251 . 118.5 no
C21 . C26 C25 . 119.8(6) yes
C21 . C26 C27 . 121.2(6) yes
C25 . C26 C27 . 119.0(5) yes
C26 . C27 N21 . 127.5(5) yes
C26 . C27 H271 . 116.3 no
N21 . C27 H271 . 116.2 no
C29 . C28 N22 . 117.5(9) yes
C290 . C28 N22 . 114.4(9) yes
C29 . C28 O23 . 118.3(9) yes
C290 . C28 O23 . 121.5(9) yes
N22 . C28 O23 . 124.0(6) yes
C28 . C29 C30 . 119.4(12) yes
C28 . C29 C34 . 120.4(12) yes
C30 . C29 C34 . 120.031 yes
C29 . C30 C31 . 119.916 yes
C29 . C30 H301 . 120.2 no
C31 . C30 H301 . 119.8 no
C30 . C31 C32 . 120.053 yes
C30 . C31 H311 . 120.0 no
C32 . C31 H311 . 119.9 no
C31 . C32 C33 . 120.031 yes
C31 . C32 H321 . 120.0 no
C33 . C32 H321 . 120.0 no
C32 . C33 C34 . 119.916 yes
C32 . C33 H331 . 120.2 no
C34 . C33 H331 . 119.9 no
C29 . C34 C33 . 120.053 yes
C29 . C34 O24 . 123.7(10) yes
C33 . C34 O24 . 116.0(10) yes
O22 . C35 H351 . 106.6 no
O22 . C35 H352 . 106.7 no
H351 . C35 H352 . 112.2 no
O22 . C35 H353 . 106.8 no
H351 . C35 H353 . 111.9 no
H352 . C35 H353 . 112.2 no
C8 . C90 C100 . 119.2(7) yes
C8 . C90 C140 . 120.6(7) yes
C100 . C90 C140 . 119.934 yes
C90 . C100 C110 . 119.982 yes
C90 . C100 H1001 . 120.1 no
C110 . C100 H1001 . 119.9 no
C100 . C110 C120 . 120.085 yes
C100 . C110 H1101 . 120.1 no
C120 . C110 H1101 . 119.8 no
C110 . C120 C130 . 119.932 yes
C110 . C120 H1201 . 120.1 no
C130 . C120 H1201 . 120.0 no
C120 . C130 C140 . 119.983 yes
C120 . C130 H1301 . 120.0 no
C140 . C130 H1301 . 120.0 no
C130 . C140 C90 . 120.084 yes
C130 . C140 O40 . 116.7(8) yes
C90 . C140 O40 . 123.2(8) yes
O20 . C150 H1501 . 109.5 no
O20 . C150 H1502 . 109.4 no
H1501 . C150 H1502 . 109.5 no
O20 . C150 H1503 . 109.5 no
H1501 . C150 H1503 . 109.6 no
H1502 . C150 H1503 . 109.4 no
C28 . C290 C300 . 116.6(12) yes
C28 . C290 C340 . 122.9(12) yes
C300 . C290 C340 . 120.054 yes
C290 . C300 C310 . 119.932 yes
C290 . C300 H3001 . 119.9 no
C310 . C300 H3001 . 120.1 no
C300 . C310 C320 . 120.012 yes
C300 . C310 H3101 . 120.2 no
C320 . C310 H3101 . 119.8 no
C310 . C320 C330 . 120.056 yes
C310 . C320 H3201 . 120.2 no
C330 . C320 H3201 . 119.7 no
C320 . C330 C340 . 119.932 yes
C320 . C330 H3301 . 119.8 no
C340 . C330 H3301 . 120.3 no
C290 . C340 C330 . 120.014 yes
C290 . C340 O240 . 122.4(10) yes
C330 . C340 O240 . 117.6(10) yes
O220 . C350 H3501 . 109.3 no
O220 . C350 H3502 . 109.5 no
H3501 . C350 H3502 . 109.6 no
O220 . C350 H3503 . 109.4 no
H3501 . C350 H3503 . 109.3 no
H3502 . C350 H3503 . 109.7 no
C7 . N1 Cu1 . 128.8(4) yes
C7 . N1 N2 . 117.0(5) yes
Cu1 . N1 N2 . 114.2(4) yes
N1 . N2 C8 . 109.1(5) yes
C27 . N21 Cu2 . 127.0(4) yes
C27 . N21 N22 . 119.3(5) yes
Cu2 . N21 N22 . 113.7(4) yes
N21 . N22 C28 . 110.9(5) yes
C1 . O1 Cu1 3_775 102.0(4) yes
C1 . O1 Cu1 . 125.6(4) yes
Cu1 3_775 O1 Cu1 . 90.41(16) yes
C1 . O1 Cu1 2_577 120.1(4) yes
Cu1 3_775 O1 Cu1 2_577 88.28(16) yes
Cu1 . O1 Cu1 2_577 112.9(2) yes
Cu1 2_577 O2 C15 . 130.46(10) yes
Cu1 2_577 O2 C2 . 109.2(4) yes
C15 . O2 C2 . 117.8(3) yes
C8 . O3 Cu1 . 109.4(4) yes
C14 . O4 H4 . 137.3 no
C150 . O20 Cu1 2_577 124.14(10) yes
C150 . O20 C2 . 119.2(3) yes
Cu1 2_577 O20 C2 . 113.9(4) yes
C21 . O21 Cu2 3_665 104.7(4) yes
C21 . O21 Cu2 2_566 118.5(4) yes
Cu2 3_665 O21 Cu2 2_566 86.88(16) yes
C21 . O21 Cu2 . 126.4(4) yes
Cu2 3_665 O21 Cu2 . 88.56(17) yes
Cu2 2_566 O21 Cu2 . 113.8(2) yes
C35 . O22 Cu2 2_566 122.46(11) yes
C35 . O22 C22 . 114.7(3) yes
Cu2 2_566 O22 C22 . 110.5(4) yes
C28 . O23 Cu2 . 109.1(4) yes
C34 . O24 H24 . 134.6 no
C140 . O40 H4 . 130.0 no
Cu2 2_566 O220 C22 . 108.1(4) yes
Cu2 2_566 O220 C350 . 123.52(10) yes
C22 . O220 C350 . 115.8(3) yes
C340 . O240 H24 . 134.5 no

loop_
_geom_bond_atom_site_label_1
_geom_bond_atom_site_label_2
_geom_bond_site_symmetry_2
_geom_bond_distance
_geom_bond_publ_flag
Cu1 O2 4_757 2.298(4) yes
Cu1 O20 4_757 2.245(4) yes
Cu1 O1 3_775 2.686(5) yes
Cu1 O1 4_757 1.966(4) yes
Cu1 N1 . 1.910(5) yes
Cu1 O1 . 1.970(4) yes
Cu1 O3 . 1.948(4) yes
Cu2 O220 4_656 2.275(4) yes
Cu2 O22 4_656 2.248(4) yes
Cu2 O21 3_665 2.755(5) yes
Cu2 O21 4_656 1.981(4) yes
Cu2 N21 . 1.914(5) yes
Cu2 O21 . 1.963(5) yes
Cu2 O23 . 1.953(4) yes
C1 C2 . 1.394(10) yes
C1 C6 . 1.419(9) yes
C1 O1 . 1.342(7) yes
C2 C3 . 1.369(10) yes
C2 O2 . 1.407(8) yes
C2 O20 . 1.366(8) yes
C3 C4 . 1.415(11) yes
C3 H31 . 0.929 no
C4 C5 . 1.362(11) yes
C4 H41 . 0.926 no
C5 C6 . 1.441(9) yes
C5 H51 . 0.926 no
C6 C7 . 1.448(10) yes
C7 N1 . 1.277(9) yes
C7 H71 . 0.936 no
C8 C9 . 1.466(10) yes
C8 C90 . 1.559(10) yes
C8 N2 . 1.316(9) yes
C8 O3 . 1.276(7) yes
C9 C10 . 1.392 yes
C9 C14 . 1.394 yes
C10 C11 . 1.395 yes
C10 H101 . 0.928 no
C11 C12 . 1.394 yes
C11 H111 . 0.930 no
C12 C13 . 1.392 yes
C12 H121 . 0.932 no
C13 C14 . 1.395 yes
C13 H131 . 0.930 no
C14 O4 . 1.268(15) yes
C15 O2 . 1.425 yes
C15 H153 . 0.966 no
C15 H151 . 0.930 no
C15 H152 . 0.931 no
C21 C22 . 1.395(10) yes
C21 C26 . 1.436(8) yes
C21 O21 . 1.347(8) yes
C22 C23 . 1.367(10) yes
C22 O22 . 1.403(7) yes
C22 O220 . 1.429(7) yes
C23 C24 . 1.392(10) yes
C23 H231 . 0.928 no
C24 C25 . 1.386(12) yes
C24 H241 . 0.934 no
C25 C26 . 1.380(10) yes
C25 H251 . 0.932 no
C26 C27 . 1.424(10) yes
C27 N21 . 1.300(9) yes
C27 H271 . 0.917 no
C28 C29 . 1.486(17) yes
C28 C290 . 1.514(16) yes
C28 N22 . 1.321(9) yes
C28 O23 . 1.279(8) yes
C29 C30 . 1.391 yes
C29 C34 . 1.393 yes
C30 C31 . 1.392 yes
C30 H301 . 0.937 no
C31 C32 . 1.393 yes
C31 H311 . 0.933 no
C32 C33 . 1.391 yes
C32 H321 . 0.930 no
C33 C34 . 1.392 yes
C33 H331 . 0.924 no
C34 O24 . 1.396(17) yes
C35 O22 . 1.537 yes
C35 H351 . 1.069 no
C35 H352 . 1.074 no
C35 H353 . 1.077 no
C90 C100 . 1.392 yes
C90 C140 . 1.393 yes
C100 C110 . 1.394 yes
C100 H1001 . 0.931 no
C110 C120 . 1.393 yes
C110 H1101 . 0.928 no
C120 C130 . 1.392 yes
C120 H1201 . 0.931 no
C130 C140 . 1.394 yes
C130 H1301 . 0.928 no
C140 O40 . 1.400(16) yes
C150 O20 . 1.473 yes
C150 H1501 . 0.929 no
C150 H1502 . 0.931 no
C150 H1503 . 0.930 no
C290 C300 . 1.392 yes
C290 C340 . 1.393 yes
C300 C310 . 1.391 yes
C300 H3001 . 0.931 no
C310 C320 . 1.393 yes
C310 H3101 . 0.927 no
C320 C330 . 1.392 yes
C320 H3201 . 0.930 no
C330 C340 . 1.391 yes
C330 H3301 . 0.929 no
C340 O240 . 1.327(17) yes
C350 O220 . 1.398 yes
C350 H3501 . 0.968 no
C350 H3502 . 0.972 no
C350 H3503 . 0.974 no
N1 N2 . 1.395(8) yes
N21 N22 . 1.370(8) yes
O4 H4 . 0.825 no
O24 H24 . 0.835 no
O40 H4 . 0.828 no
O240 H24 . 0.822 no

loop_
_geom_hbond_atom_site_label_D
_geom_hbond_atom_site_label_H
_geom_hbond_atom_site_label_A
_geom_hbond_site_symmetry_A
_geom_hbond_angle_DHA
_geom_hbond_distance_DH
_geom_hbond_distance_HA
_geom_hbond_distance_DA
_geom_hbond_publ_flag
C5 H51 O4 2_576 158.2(4) 0.926 2.515 3.392(16) yes
C7 H71 O40 2_576 154.5(3) 0.936 2.511 3.380(16) yes
C27 H271 O24 2_567 161.0(4) 0.917 2.374 3.255(16) yes
C27 H271 O240 2_567 168.1(3) 0.917 2.373 3.276(16) yes
C350 H3503 C13 2_566 140.8(4) 0.974 2.283 3.099(16) yes
C15 H151 C31 4_767 154.0(4) 0.930 2.526 3.386(16) yes
C15 H151 C32 4_767 123.9(5) 0.930 2.400 3.018(16) yes
